data_7226263
loop_
_publ_author_name
'Ji, Yafei'
'Shao, Ling-Yan'
'Li, Chao'
'Guo, Ying'
'Yu, Kun-Kun'
'Zhao, Fei-Yi'
'Qiao, Wen-Li'
'Liu, Hong-Wei'
'Liao, Dao-Hua'

_publ_section_title
;
 Pd-Catalyzed Direct Oxidative mono-Aroyloxylation of O-Aralkyl
 Substituted Acetoxime Ethers
;
_journal_name_full 'RSC Adv.'
_journal_paper_doi 10.1039/C6RA16105G
_journal_year 2016
_chemical_formula_sum 'C17 H17 N O3'
_chemical_formula_weight 283.31
_chemical_melting_point 345
_chemical_name_systematic '2-(((propan-2-ylideneamino)oxy)methyl)phenyl benzoate'
_chemical_properties_physical ', Moisture-sensitive'
_space_group_crystal_system orthorhombic
_space_group_IT_number 61
_space_group_name_Hall '-P 2ac 2ab'
_space_group_name_H-M_alt 'P b c a'
_symmetry_space_group_name_Hall '-P 2ac 2ab'
_symmetry_space_group_name_H-M 'P b c a'
_atom_sites_solution_hydrogens geom
_audit_block_doi 10.5517/ccdc.csd.cc1lx1cx
_audit_creation_method SHELXL-2013
_audit_update_record
;
2016-06-20 deposited with the CCDC.
2016-08-15 downloaded from the CCDC.
;
_cell_angle_alpha 90
_cell_angle_beta 90
_cell_angle_gamma 90
_cell_formula_units_Z 8
_cell_length_a 12.049(3)
_cell_length_b 7.1678(19)
_cell_length_c 35.147(9)
_cell_measurement_reflns_used 1417
_cell_measurement_temperature 293(2)
_cell_measurement_theta_max 41.738
_cell_measurement_theta_min 4.636
_cell_volume 3035.5(14)
_computing_cell_refinement 'Bruker SMART'
_computing_data_collection 'Bruker SMART'
_computing_data_reduction 'Bruker SHELXTL'
_computing_molecular_graphics 'Bruker SHELXTL'
_computing_publication_material 'Bruker SHELXTL'
_computing_structure_refinement 'SHELXL-2013 (Sheldrick, 2013)'
_computing_structure_solution 'Bruker SHELXTL'
_diffrn_ambient_temperature 293(2)
_diffrn_measured_fraction_theta_full 0.999
_diffrn_measured_fraction_theta_max 0.999
_diffrn_measurement_device_type 'CCD area detector'
_diffrn_measurement_method 'phi and omega scans'
_diffrn_radiation_type MoK\a
_diffrn_radiation_wavelength 0.71073
_diffrn_reflns_av_R_equivalents 0.0783
_diffrn_reflns_av_unetI/netI 0.0625
_diffrn_reflns_Laue_measured_fraction_full 0.999
_diffrn_reflns_Laue_measured_fraction_max 0.999
_diffrn_reflns_limit_h_max 14
_diffrn_reflns_limit_h_min -14
_diffrn_reflns_limit_k_max 6
_diffrn_reflns_limit_k_min -8
_diffrn_reflns_limit_l_max 42
_diffrn_reflns_limit_l_min -42
_diffrn_reflns_number 16093
_diffrn_reflns_point_group_measured_fraction_full 0.999
_diffrn_reflns_point_group_measured_fraction_max 0.999
_diffrn_reflns_theta_full 25.242
_diffrn_reflns_theta_max 25.499
_diffrn_reflns_theta_min 2.049
_exptl_absorpt_coefficient_mu 0.085
_exptl_absorpt_correction_T_max 0.7456
_exptl_absorpt_correction_T_min 0.6359
_exptl_absorpt_correction_type multi-scan
_exptl_absorpt_process_details sadabs
_exptl_crystal_colour white
_exptl_crystal_density_diffrn 1.240
_exptl_crystal_description prismatic
_exptl_crystal_F_000 1200
_exptl_crystal_preparation ', white solid'
_exptl_crystal_recrystallization_method 'Re-crystallisation from solvent'
_exptl_crystal_size_max 0.180
_exptl_crystal_size_mid 0.150
_exptl_crystal_size_min 0.120
_refine_diff_density_max 0.172
_refine_diff_density_min -0.154
_refine_diff_density_rms 0.043
_refine_ls_extinction_expression Fc^*^=kFc[1+0.001xFc^2^\l^3^/sin(2\q)]^-1/4^
_refine_ls_extinction_method SHELXL
_refine_ls_goodness_of_fit_ref 1.023
_refine_ls_hydrogen_treatment constr
_refine_ls_matrix_type full
_refine_ls_number_parameters 193
_refine_ls_number_reflns 2827
_refine_ls_number_restraints 0
_refine_ls_restrained_S_all 1.023
_refine_ls_R_factor_all 0.0913
_refine_ls_R_factor_gt 0.0553
_refine_ls_shift/su_max 0.002
_refine_ls_shift/su_mean 0.000
_refine_ls_structure_factor_coef Fsqd
_refine_ls_weighting_details 'w=1/[\s^2^(Fo^2^)+(0.0851P)^2^+0.2721P] where P=(Fo^2^+2Fc^2^)/3'
_refine_ls_weighting_scheme calc
_refine_ls_wR_factor_gt 0.1462
_refine_ls_wR_factor_ref 0.1661
_reflns_Friedel_coverage 0.000
_reflns_number_gt 1835
_reflns_number_total 2827
_reflns_threshold_expression 'I > 2\s(I)'
_cod_data_source_file c6ra16105g2.cif
_cod_data_source_block cd16181
_cod_original_cell_volume 3035.4(14)
_cod_database_code 7226263
_shelx_space_group_comment
; 
The symmetry employed for this shelxl refinement is uniquely defined 
by the following loop, which should always be used as a source of 
symmetry information in preference to the above space-group names. 
They are only intended as comments. 
;
_shelx_estimated_absorpt_t_min 0.985
_shelx_estimated_absorpt_t_max 0.990
_shelxl_version_number 2013-4
_solvent_exptl_crystal_recrystallization_method dichloromethane

loop_
_space_group_symop_operation_xyz
'x, y, z'
'-x+1/2, -y, z+1/2'
'-x, y+1/2, -z+1/2'
'x+1/2, -y+1/2, -z'
'-x, -y, -z'
'x-1/2, y, -z-1/2'
'x, -y-1/2, z-1/2'
'-x-1/2, y-1/2, z'

loop_
_atom_site_label
_atom_site_type_symbol
_atom_site_fract_x
_atom_site_fract_y
_atom_site_fract_z
_atom_site_U_iso_or_equiv
_atom_site_adp_type
_atom_site_occupancy
_atom_site_site_symmetry_order
_atom_site_calc_flag
_atom_site_refinement_flags_posn
_atom_site_refinement_flags_adp
N1 N 0.15668(16) 1.1464(3) 0.41713(5) 0.0564(6) Uani 1 1 d . .
O1 O 0.09298(13) 1.1366(3) 0.38295(5) 0.0620(5) Uani 1 1 d . .
O2 O -0.08599(12) 0.8213(3) 0.35668(4) 0.0587(5) Uani 1 1 d . .
O3 O -0.26550(14) 0.8826(3) 0.34589(4) 0.0697(6) Uani 1 1 d . .
C1 C -0.0214(2) 1.1599(4) 0.39309(8) 0.0679(8) Uani 1 1 d . .
H1A H -0.0645 1.1790 0.3701 0.082 Uiso 1 1 calc R U
H1B H -0.0288 1.2710 0.4086 0.082 Uiso 1 1 calc R U
C2 C -0.06831(17) 0.9971(4) 0.41434(7) 0.0546(7) Uani 1 1 d . .
C3 C -0.07784(19) 1.0009(5) 0.45384(7) 0.0741(9) Uani 1 1 d . .
H3 H -0.0570 1.1077 0.4671 0.089 Uiso 1 1 calc R U
C4 C -0.1175(2) 0.8495(7) 0.47359(8) 0.0918(12) Uani 1 1 d . .
H4 H -0.1225 0.8541 0.5000 0.110 Uiso 1 1 calc R U
C5 C -0.1497(2) 0.6921(6) 0.45463(8) 0.0901(12) Uani 1 1 d . .
H5 H -0.1764 0.5899 0.4681 0.108 Uiso 1 1 calc R U
C6 C -0.1427(2) 0.6847(5) 0.41554(8) 0.0726(8) Uani 1 1 d . .
H6 H -0.1658 0.5787 0.4025 0.087 Uiso 1 1 calc R U
C7 C -0.10135(17) 0.8346(4) 0.39617(6) 0.0525(7) Uani 1 1 d . .
C8 C -0.17583(18) 0.8428(3) 0.33396(6) 0.0482(6) Uani 1 1 d . .
C9 C -0.14818(18) 0.8115(3) 0.29348(6) 0.0435(6) Uani 1 1 d . .
C10 C -0.22587(19) 0.8606(3) 0.26616(6) 0.0518(6) Uani 1 1 d . .
H10 H -0.2933 0.9122 0.2736 0.062 Uiso 1 1 calc R U
C11 C -0.2040(2) 0.8335(4) 0.22834(7) 0.0642(7) Uani 1 1 d . .
H11 H -0.2566 0.8670 0.2102 0.077 Uiso 1 1 calc R U
C12 C -0.1043(2) 0.7567(4) 0.21704(7) 0.0668(8) Uani 1 1 d . .
H12 H -0.0896 0.7381 0.1913 0.080 Uiso 1 1 calc R U
C13 C -0.0269(2) 0.7080(4) 0.24387(7) 0.0615(7) Uani 1 1 d . .
H13 H 0.0403 0.6562 0.2363 0.074 Uiso 1 1 calc R U
C14 C -0.04792(18) 0.7349(3) 0.28198(6) 0.0509(6) Uani 1 1 d . .
H14 H 0.0051 0.7018 0.3000 0.061 Uiso 1 1 calc R U
C15 C 0.2601(2) 1.1369(3) 0.41027(6) 0.0534(6) Uani 1 1 d . .
C16 C 0.3352(2) 1.1466(5) 0.44394(8) 0.0740(8) Uani 1 1 d . .
H16A H 0.2916 1.1579 0.4667 0.111 Uiso 1 1 calc R U
H16B H 0.3831 1.2529 0.4416 0.111 Uiso 1 1 calc R U
H16C H 0.3791 1.0350 0.4452 0.111 Uiso 1 1 calc R U
C17 C 0.3130(2) 1.1184(4) 0.37207(7) 0.0716(8) Uani 1 1 d . .
H17A H 0.2564 1.1115 0.3529 0.107 Uiso 1 1 calc R U
H17B H 0.3571 1.0070 0.3714 0.107 Uiso 1 1 calc R U
H17C H 0.3594 1.2248 0.3674 0.107 Uiso 1 1 calc R U

loop_
_atom_site_aniso_label
_atom_site_aniso_U_11
_atom_site_aniso_U_22
_atom_site_aniso_U_33
_atom_site_aniso_U_23
_atom_site_aniso_U_13
_atom_site_aniso_U_12
N1 0.0441(12) 0.0695(15) 0.0555(12) 0.0017(10) -0.0059(9) -0.0087(10)
O1 0.0492(10) 0.0788(13) 0.0580(10) 0.0053(9) -0.0095(8) -0.0072(9)
O2 0.0361(9) 0.0952(14) 0.0450(9) -0.0104(8) -0.0019(7) -0.0010(8)
O3 0.0432(10) 0.1101(17) 0.0557(10) -0.0057(9) 0.0036(8) 0.0183(10)
C1 0.0469(15) 0.076(2) 0.0810(18) -0.0039(15) -0.0162(13) 0.0055(14)
C2 0.0279(11) 0.083(2) 0.0529(14) -0.0100(13) -0.0064(10) 0.0040(12)
C3 0.0316(13) 0.131(3) 0.0599(17) -0.0284(18) -0.0032(12) 0.0004(15)
C4 0.0378(15) 0.191(4) 0.0461(15) -0.001(2) 0.0009(12) -0.014(2)
C5 0.0468(16) 0.155(4) 0.068(2) 0.029(2) -0.0058(14) -0.0260(19)
C6 0.0490(15) 0.095(2) 0.0736(18) 0.0011(16) -0.0075(13) -0.0199(15)
C7 0.0309(11) 0.086(2) 0.0409(13) -0.0034(13) -0.0022(10) -0.0025(12)
C8 0.0379(13) 0.0567(16) 0.0501(13) -0.0052(11) -0.0009(10) -0.0039(11)
C9 0.0394(12) 0.0453(13) 0.0458(12) -0.0042(10) 0.0005(10) -0.0024(10)
C10 0.0478(14) 0.0533(16) 0.0544(14) -0.0038(11) -0.0042(11) 0.0057(11)
C11 0.0744(18) 0.0686(19) 0.0495(14) -0.0023(13) -0.0116(13) 0.0066(15)
C12 0.084(2) 0.0666(18) 0.0495(14) -0.0098(13) 0.0081(14) -0.0033(15)
C13 0.0562(16) 0.0646(18) 0.0636(16) -0.0129(13) 0.0114(13) 0.0006(13)
C14 0.0441(13) 0.0537(15) 0.0549(14) -0.0052(11) -0.0009(11) 0.0014(11)
C15 0.0418(13) 0.0602(17) 0.0584(14) 0.0051(12) 0.0017(11) -0.0057(11)
C16 0.0461(14) 0.106(2) 0.0702(17) 0.0027(16) -0.0048(13) -0.0037(15)
C17 0.0585(16) 0.089(2) 0.0674(17) 0.0005(15) 0.0106(13) 0.0007(15)

loop_
_atom_type_symbol
_atom_type_description
_atom_type_scat_dispersion_real
_atom_type_scat_dispersion_imag
_atom_type_scat_source
C C 0.0033 0.0016 'International Tables Vol C Tables 4.2.6.8 and 6.1.1.4'
H H 0.0000 0.0000 'International Tables Vol C Tables 4.2.6.8 and 6.1.1.4'
N N 0.0061 0.0033 'International Tables Vol C Tables 4.2.6.8 and 6.1.1.4'
O O 0.0106 0.0060 'International Tables Vol C Tables 4.2.6.8 and 6.1.1.4'

loop_
_geom_angle_atom_site_label_1
_geom_angle_atom_site_label_2
_geom_angle_atom_site_label_3
_geom_angle
C15 N1 O1 111.40(19)
N1 O1 C1 107.58(17)
C8 O2 C7 118.04(16)
O1 C1 C2 113.3(2)
O1 C1 H1A 108.9
C2 C1 H1A 108.9
O1 C1 H1B 108.9
C2 C1 H1B 108.9
H1A C1 H1B 107.7
C7 C2 C3 116.9(3)
C7 C2 C1 122.2(2)
C3 C2 C1 120.9(3)
C4 C3 C2 121.1(3)
C4 C3 H3 119.5
C2 C3 H3 119.5
C5 C4 C3 120.3(3)
C5 C4 H4 119.9
C3 C4 H4 119.9
C4 C5 C6 120.1(3)
C4 C5 H5 120.0
C6 C5 H5 120.0
C7 C6 C5 119.3(3)
C7 C6 H6 120.4
C5 C6 H6 120.4
C6 C7 C2 122.4(2)
C6 C7 O2 119.2(2)
C2 C7 O2 118.3(2)
O3 C8 O2 122.9(2)
O3 C8 C9 125.3(2)
O2 C8 C9 111.73(18)
C14 C9 C10 119.1(2)
C14 C9 C8 122.5(2)
C10 C9 C8 118.4(2)
C11 C10 C9 120.5(2)
C11 C10 H10 119.8
C9 C10 H10 119.8
C10 C11 C12 120.2(2)
C10 C11 H11 119.9
C12 C11 H11 119.9
C13 C12 C11 119.7(2)
C13 C12 H12 120.1
C11 C12 H12 120.1
C12 C13 C14 120.6(2)
C12 C13 H13 119.7
C14 C13 H13 119.7
C13 C14 C9 119.9(2)
C13 C14 H14 120.0
C9 C14 H14 120.0
N1 C15 C16 116.2(2)
N1 C15 C17 126.4(2)
C16 C15 C17 117.4(2)
C15 C16 H16A 109.5
C15 C16 H16B 109.5
H16A C16 H16B 109.5
C15 C16 H16C 109.5
H16A C16 H16C 109.5
H16B C16 H16C 109.5
C15 C17 H17A 109.5
C15 C17 H17B 109.5
H17A C17 H17B 109.5
C15 C17 H17C 109.5
H17A C17 H17C 109.5
H17B C17 H17C 109.5

loop_
_geom_bond_atom_site_label_1
_geom_bond_atom_site_label_2
_geom_bond_distance
N1 C15 1.271(3)
N1 O1 1.427(2)
O1 C1 1.433(3)
O2 C8 1.354(3)
O2 C7 1.403(3)
O3 C8 1.194(3)
C1 C2 1.497(4)
C1 H1A 0.9700
C1 H1B 0.9700
C2 C7 1.387(4)
C2 C3 1.393(3)
C3 C4 1.374(5)
C3 H3 0.9300
C4 C5 1.366(5)
C4 H4 0.9300
C5 C6 1.378(4)
C5 H5 0.9300
C6 C7 1.366(4)
C6 H6 0.9300
C8 C9 1.478(3)
C9 C14 1.387(3)
C9 C10 1.386(3)
C10 C11 1.369(3)
C10 H10 0.9300
C11 C12 1.381(4)
C11 H11 0.9300
C12 C13 1.371(4)
C12 H12 0.9300
C13 C14 1.377(3)
C13 H13 0.9300
C14 H14 0.9300
C15 C16 1.491(3)
C15 C17 1.492(3)
C16 H16A 0.9600
C16 H16B 0.9600
C16 H16C 0.9600
C17 H17A 0.9600
C17 H17B 0.9600
C17 H17C 0.9600

loop_
_geom_torsion_atom_site_label_1
_geom_torsion_atom_site_label_2
_geom_torsion_atom_site_label_3
_geom_torsion_atom_site_label_4
_geom_torsion
C15 N1 O1 C1 -176.5(2)
N1 O1 C1 C2 -70.0(3)
O1 C1 C2 C7 -79.0(3)
O1 C1 C2 C3 99.2(3)
C7 C2 C3 C4 0.4(3)
C1 C2 C3 C4 -177.9(2)
C2 C3 C4 C5 -0.7(4)
C3 C4 C5 C6 -0.1(5)
C4 C5 C6 C7 1.2(4)
C5 C6 C7 C2 -1.6(4)
C5 C6 C7 O2 175.0(2)
C3 C2 C7 C6 0.7(3)
C1 C2 C7 C6 179.0(2)
C3 C2 C7 O2 -175.8(2)
C1 C2 C7 O2 2.5(3)
C8 O2 C7 C6 79.8(3)
C8 O2 C7 C2 -103.6(2)
C7 O2 C8 O3 4.3(3)
C7 O2 C8 C9 -175.8(2)
O3 C8 C9 C14 -168.7(2)
O2 C8 C9 C14 11.5(3)
O3 C8 C9 C10 11.2(4)
O2 C8 C9 C10 -168.7(2)
C14 C9 C10 C11 0.1(3)
C8 C9 C10 C11 -179.8(2)
C9 C10 C11 C12 0.1(4)
C10 C11 C12 C13 -0.2(4)
C11 C12 C13 C14 0.0(4)
C12 C13 C14 C9 0.2(4)
C10 C9 C14 C13 -0.2(3)
C8 C9 C14 C13 179.6(2)
O1 N1 C15 C16 179.8(2)
O1 N1 C15 C17 0.1(4)
